data_4112351
loop_
_publ_author_name
'Artis Klapars'
'Sean Parris'
'Kevin W. Anderson'
'Stephen L. Buchwald'

_publ_section_title
;
 Synthesis of Medium Ring Nitrogen Heterocycles via a Tandem
 Copper-Catalyzed C-N Bond Formation-Ring-Expansion Process
;
_journal_name_full 'Journal of the American Chemical Society'
_journal_page_first 3529
_journal_page_last 3533
_journal_paper_doi 10.1021/ja038565t
_journal_volume 126
_journal_year 2004
_chemical_formula_sum 'C27 H30 N2 O'
_chemical_formula_weight 398.53
_chemical_name_systematic
; 
 ? 
;
_space_group_IT_number 148
_symmetry_cell_setting rhombohedral
_symmetry_space_group_name_Hall '-R 3'
_symmetry_space_group_name_H-M 'R -3 :H'
_atom_sites_solution_hydrogens geom
_atom_sites_solution_primary direct
_atom_sites_solution_secondary difmap
_audit_creation_method SHELXL-97
_cell_angle_alpha 90.00
_cell_angle_beta 90.00
_cell_angle_gamma 120.00
_cell_formula_units_Z 18
_cell_length_a 28.661(2)
_cell_length_b 28.661(2)
_cell_length_c 14.6656(17)
_cell_measurement_reflns_used 3277
_cell_measurement_temperature 194(2)
_cell_measurement_theta_max 23.24
_cell_measurement_theta_min 2.46
_cell_volume 10433.1(16)
_computing_cell_refinement 'Bruker SMART'
_computing_data_collection 'Bruker SMART'
_computing_data_reduction 'Bruker SAINT'
_computing_molecular_graphics 'Bruker SHELXTL'
_computing_publication_material 'Bruker SHELXTL'
_computing_structure_refinement 'SHELXL-97 (Sheldrick, 1997)'
_computing_structure_solution 'SHELXS-97 (Sheldrick, 1990)'
_diffrn_ambient_temperature 194(2)
_diffrn_measured_fraction_theta_full 1.000
_diffrn_measured_fraction_theta_max 1.000
_diffrn_measurement_device_type 'CCD area detector'
_diffrn_measurement_method 'phi and omega scans'
_diffrn_radiation_monochromator graphite
_diffrn_radiation_source 'fine-focus sealed tube'
_diffrn_radiation_type MoK\a
_diffrn_radiation_wavelength 0.71073
_diffrn_reflns_av_R_equivalents 0.0470
_diffrn_reflns_av_sigmaI/netI 0.0346
_diffrn_reflns_limit_h_max 17
_diffrn_reflns_limit_h_min -31
_diffrn_reflns_limit_k_max 31
_diffrn_reflns_limit_k_min -31
_diffrn_reflns_limit_l_max 15
_diffrn_reflns_limit_l_min -16
_diffrn_reflns_number 16033
_diffrn_reflns_theta_full 23.32
_diffrn_reflns_theta_max 23.32
_diffrn_reflns_theta_min 1.42
_exptl_absorpt_coefficient_mu 0.069
_exptl_absorpt_correction_type none
_exptl_crystal_colour clear
_exptl_crystal_density_diffrn 1.142
_exptl_crystal_density_meas 0
_exptl_crystal_description prism
_exptl_crystal_F_000 3852
_exptl_crystal_size_max 0.48
_exptl_crystal_size_mid 0.41
_exptl_crystal_size_min 0.39
_refine_diff_density_max 1.268
_refine_diff_density_min -0.403
_refine_diff_density_rms 0.102
_refine_ls_extinction_method none
_refine_ls_goodness_of_fit_ref 1.140
_refine_ls_hydrogen_treatment mixed
_refine_ls_matrix_type full
_refine_ls_number_parameters 273
_refine_ls_number_reflns 3360
_refine_ls_number_restraints 0
_refine_ls_restrained_S_all 1.140
_refine_ls_R_factor_all 0.1146
_refine_ls_R_factor_gt 0.0963
_refine_ls_shift/su_max 0.000
_refine_ls_shift/su_mean 0.000
_refine_ls_structure_factor_coef Fsqd
_refine_ls_weighting_details 'calc w=1/[\s^2^(Fo^2^)+(0.1810P)^2^+16.1724P] where P=(Fo^2^+2Fc^2^)/3'
_refine_ls_weighting_scheme calc
_refine_ls_wR_factor_gt 0.2802
_refine_ls_wR_factor_ref 0.2952
_reflns_number_gt 2658
_reflns_number_total 3360
_reflns_threshold_expression >2sigma(I)
_cod_data_source_file ja038565tsi20030922_100846.cif
_cod_data_source_block ylidt
_cod_original_cell_volume 10433.2(17)
_cod_original_sg_symbol_H-M 'R -3'
_cod_database_code 4112351

loop_
_symmetry_equiv_pos_as_xyz
'x, y, z'
'-y, x-y, z'
'-x+y, -x, z'
'x+2/3, y+1/3, z+1/3'
'-y+2/3, x-y+1/3, z+1/3'
'-x+y+2/3, -x+1/3, z+1/3'
'x+1/3, y+2/3, z+2/3'
'-y+1/3, x-y+2/3, z+2/3'
'-x+y+1/3, -x+2/3, z+2/3'
'-x, -y, -z'
'y, -x+y, -z'
'x-y, x, -z'
'-x+2/3, -y+1/3, -z+1/3'
'y+2/3, -x+y+1/3, -z+1/3'
'x-y+2/3, x+1/3, -z+1/3'
'-x+1/3, -y+2/3, -z+2/3'
'y+1/3, -x+y+2/3, -z+2/3'
'x-y+1/3, x+2/3, -z+2/3'

loop_
_atom_site_label
_atom_site_type_symbol
_atom_site_fract_x
_atom_site_fract_y
_atom_site_fract_z
_atom_site_U_iso_or_equiv
_atom_site_adp_type
_atom_site_occupancy
_atom_site_symmetry_multiplicity
_atom_site_calc_flag
_atom_site_refinement_flags
C25 C -0.1556(2) 0.3813(2) 0.3053(6) 0.0941(19) Uani 1 1 d .
H25 H -0.1868 0.3836 0.3196 0.113 Uiso 1 1 calc R
C18 C 0.1513(2) 0.52020(19) -0.0568(3) 0.0656(13) Uani 1 1 d .
H18A H 0.1653 0.5531 -0.0202 0.098 Uiso 1 1 calc R
H18B H 0.1479 0.5284 -0.1205 0.098 Uiso 1 1 calc R
H18C H 0.1762 0.5061 -0.0529 0.098 Uiso 1 1 calc R
O1 O 0.01360(12) 0.38035(13) 0.0596(2) 0.0718(10) Uani 1 1 d .
N1 N 0.02885(13) 0.41833(13) 0.1998(3) 0.0540(9) Uani 1 1 d .
N2 N 0.14724(13) 0.43960(13) 0.1954(2) 0.0513(9) Uani 1 1 d .
H2B H 0.1660 0.4217 0.2047 0.062 Uiso 1 1 calc R
C12 C 0.12533(15) 0.38862(17) 0.0512(3) 0.0503(11) Uani 1 1 d .
C1 C 0.17496(16) 0.49012(16) 0.2412(3) 0.0513(11) Uani 1 1 d .
C9 C 0.04284(17) 0.41771(17) 0.1110(3) 0.0536(11) Uani 1 1 d .
C10 C 0.09798(16) 0.46110(17) 0.0784(3) 0.0521(11) Uani 1 1 d .
H10 H 0.1087 0.4935 0.1176 0.062 Uiso 1 1 calc R
C11 C 0.13933(16) 0.44160(16) 0.0974(3) 0.0494(10) Uani 1 1 d .
H11 H 0.1747 0.4696 0.0717 0.059 Uiso 1 1 calc R
C2 C 0.22760(17) 0.52611(17) 0.2183(3) 0.0593(12) Uani 1 1 d .
H2 H 0.2445 0.5172 0.1712 0.071 Uiso 1 1 calc R
C6 C 0.14946(17) 0.50301(16) 0.3107(3) 0.0547(11) Uani 1 1 d .
C22 C -0.06435(16) 0.37523(15) 0.2631(3) 0.0477(10) Uani 1 1 d .
C17 C 0.10332(18) 0.34051(17) 0.0980(3) 0.0572(11) Uani 1 1 d .
H17 H 0.0961 0.3398 0.1613 0.069 Uiso 1 1 calc R
C8 C 0.05176(17) 0.46576(16) 0.2601(3) 0.0542(11) Uani 1 1 d .
H8A H 0.0217 0.4674 0.2901 0.065 Uiso 1 1 calc R
H8B H 0.0712 0.4984 0.2218 0.065 Uiso 1 1 calc R
C23 C -0.09498(19) 0.37965(18) 0.1962(3) 0.0623(12) Uani 1 1 d .
H23 H -0.0847 0.3812 0.1342 0.075 Uiso 1 1 calc R
C19 C 0.09632(19) 0.47824(19) -0.0206(3) 0.0593(12) Uani 1 1 d .
H19 H 0.0820 0.4456 -0.0604 0.071 Uiso 1 1 calc R
C13 C 0.13496(19) 0.3875(2) -0.0415(3) 0.0633(13) Uani 1 1 d .
H13 H 0.1510 0.4202 -0.0752 0.076 Uiso 1 1 calc R
C5 C 0.1795(2) 0.55180(18) 0.3550(3) 0.0658(13) Uani 1 1 d .
H5 H 0.1634 0.5606 0.4036 0.079 Uiso 1 1 calc R
C7 C 0.09028(17) 0.46759(18) 0.3339(3) 0.0589(12) Uani 1 1 d .
H7A H 0.0827 0.4809 0.3912 0.071 Uiso 1 1 calc R
H7B H 0.0830 0.4305 0.3452 0.071 Uiso 1 1 calc R
C3 C 0.25624(19) 0.57507(18) 0.2630(4) 0.0695(14) Uani 1 1 d .
H3 H 0.2925 0.5995 0.2466 0.083 Uiso 1 1 calc R
C21 C -0.01668(18) 0.36954(17) 0.2396(3) 0.0636(13) Uani 1 1 d .
H21A H -0.0041 0.3599 0.2955 0.076 Uiso 1 1 calc R
H21B H -0.0282 0.3395 0.1958 0.076 Uiso 1 1 calc R
C4 C 0.2318(2) 0.58801(19) 0.3311(4) 0.0699(14) Uani 1 1 d .
H4 H 0.2508 0.6217 0.3614 0.084 Uiso 1 1 calc R
C27 C -0.0795(2) 0.37439(19) 0.3523(3) 0.0729(15) Uani 1 1 d .
H27 H -0.0586 0.3717 0.4002 0.087 Uiso 1 1 calc R
C15 C 0.10063(19) 0.2931(2) -0.0377(4) 0.0681(14) Uani 1 1 d .
H15 H 0.0922 0.2603 -0.0675 0.082 Uiso 1 1 calc R
C14 C 0.1218(2) 0.3400(2) -0.0857(4) 0.0712(14) Uani 1 1 d .
H14 H 0.1274 0.3400 -0.1496 0.085 Uiso 1 1 calc R
C16 C 0.09166(19) 0.29370(19) 0.0543(4) 0.0669(13) Uani 1 1 d .
H16 H 0.0772 0.2611 0.0881 0.080 Uiso 1 1 calc R
C20 C 0.0576(2) 0.5000(2) -0.0254(4) 0.0763(15) Uani 1 1 d .
H20A H 0.0696 0.5305 0.0166 0.114 Uiso 1 1 calc R
H20B H 0.0214 0.4716 -0.0082 0.114 Uiso 1 1 calc R
H20C H 0.0570 0.5121 -0.0877 0.114 Uiso 1 1 calc R
C24 C -0.1414(2) 0.3819(2) 0.2179(5) 0.0803(16) Uani 1 1 d .
H24 H -0.1630 0.3839 0.1705 0.096 Uiso 1 1 calc R
C26 C -0.1259(3) 0.3775(2) 0.3726(5) 0.099(2) Uani 1 1 d .
H26 H -0.1363 0.3769 0.4343 0.118 Uiso 1 1 calc R

loop_
_atom_site_aniso_label
_atom_site_aniso_U_11
_atom_site_aniso_U_22
_atom_site_aniso_U_33
_atom_site_aniso_U_23
_atom_site_aniso_U_13
_atom_site_aniso_U_12
C25 0.069(4) 0.081(4) 0.121(6) 0.004(4) 0.027(4) 0.029(3)
C18 0.078(3) 0.065(3) 0.061(3) 0.001(2) -0.007(2) 0.041(3)
O1 0.0507(18) 0.069(2) 0.096(2) -0.0380(19) -0.0173(17) 0.0293(16)
N1 0.046(2) 0.0397(19) 0.074(3) -0.0103(16) -0.0076(17) 0.0198(16)
N2 0.0458(19) 0.050(2) 0.063(2) -0.0005(16) -0.0088(16) 0.0283(17)
C12 0.037(2) 0.062(3) 0.061(3) -0.004(2) -0.0046(19) 0.031(2)
C1 0.051(2) 0.046(2) 0.060(3) 0.0021(19) -0.016(2) 0.026(2)
C9 0.047(2) 0.053(3) 0.074(3) -0.017(2) -0.012(2) 0.034(2)
C10 0.049(2) 0.056(3) 0.061(3) -0.015(2) -0.0123(19) 0.034(2)
C11 0.042(2) 0.050(2) 0.059(3) -0.0005(19) -0.0054(18) 0.0249(19)
C2 0.047(3) 0.053(3) 0.078(3) 0.001(2) -0.012(2) 0.025(2)
C6 0.060(3) 0.045(2) 0.056(3) -0.0006(19) -0.014(2) 0.023(2)
C22 0.050(2) 0.036(2) 0.045(2) 0.0029(16) -0.0051(18) 0.0121(18)
C17 0.056(3) 0.055(3) 0.061(3) 0.000(2) -0.001(2) 0.028(2)
C8 0.051(2) 0.045(2) 0.066(3) -0.006(2) 0.001(2) 0.023(2)
C23 0.076(3) 0.060(3) 0.053(3) 0.002(2) -0.002(2) 0.036(2)
C19 0.068(3) 0.070(3) 0.059(3) -0.017(2) -0.018(2) 0.049(3)
C13 0.071(3) 0.079(3) 0.063(3) 0.007(2) 0.013(2) 0.055(3)
C5 0.072(3) 0.057(3) 0.063(3) -0.004(2) -0.013(2) 0.027(3)
C7 0.061(3) 0.052(3) 0.056(3) -0.001(2) -0.003(2) 0.022(2)
C3 0.051(3) 0.051(3) 0.098(4) 0.009(3) -0.013(3) 0.019(2)
C21 0.058(3) 0.044(2) 0.086(3) -0.001(2) -0.011(2) 0.023(2)
C4 0.066(3) 0.052(3) 0.080(3) -0.010(2) -0.023(3) 0.021(3)
C27 0.088(4) 0.059(3) 0.051(3) 0.008(2) -0.004(3) 0.021(3)
C15 0.065(3) 0.067(3) 0.087(4) -0.020(3) -0.012(3) 0.045(3)
C14 0.083(4) 0.091(4) 0.069(3) -0.009(3) 0.006(3) 0.066(3)
C16 0.066(3) 0.051(3) 0.084(4) -0.004(2) -0.002(3) 0.030(2)
C20 0.092(4) 0.096(4) 0.074(3) -0.016(3) -0.026(3) 0.072(3)
C24 0.063(3) 0.071(3) 0.111(5) 0.002(3) -0.010(3) 0.037(3)
C26 0.105(5) 0.076(4) 0.083(5) 0.007(3) 0.050(4) 0.021(4)

loop_
_atom_type_symbol
_atom_type_description
_atom_type_scat_dispersion_real
_atom_type_scat_dispersion_imag
_atom_type_scat_source
C C 0.0033 0.0016 'International Tables Vol C Tables 4.2.6.8 and 6.1.1.4'
H H 0.0000 0.0000 'International Tables Vol C Tables 4.2.6.8 and 6.1.1.4'
N N 0.0061 0.0033 'International Tables Vol C Tables 4.2.6.8 and 6.1.1.4'
O O 0.0106 0.0060 'International Tables Vol C Tables 4.2.6.8 and 6.1.1.4'

loop_
_geom_angle_atom_site_label_1
_geom_angle_atom_site_label_2
_geom_angle_atom_site_label_3
_geom_angle
C24 C25 C26 120.1(6)
C9 N1 C8 125.9(4)
C9 N1 C21 119.5(4)
C8 N1 C21 114.3(4)
C1 N2 C11 116.3(3)
C17 C12 C13 117.4(4)
C17 C12 C11 122.5(4)
C13 C12 C11 120.1(4)
C2 C1 C6 119.9(4)
C2 C1 N2 119.4(4)
C6 C1 N2 120.6(4)
O1 C9 N1 121.2(4)
O1 C9 C10 119.8(4)
N1 C9 C10 118.8(4)
C9 C10 C19 111.8(3)
C9 C10 C11 108.3(3)
C19 C10 C11 115.5(3)
N2 C11 C12 111.6(3)
N2 C11 C10 110.4(3)
C12 C11 C10 114.0(3)
C1 C2 C3 121.0(5)
C5 C6 C1 117.6(4)
C5 C6 C7 119.6(4)
C1 C6 C7 122.7(4)
C23 C22 C27 118.3(5)
C23 C22 C21 120.6(4)
C27 C22 C21 121.0(4)
C16 C17 C12 120.9(4)
N1 C8 C7 116.0(3)
C22 C23 C24 120.8(5)
C20 C19 C18 109.8(4)
C20 C19 C10 108.6(4)
C18 C19 C10 113.3(3)
C14 C13 C12 121.5(5)
C4 C5 C6 122.4(5)
C6 C7 C8 114.2(4)
C4 C3 C2 119.6(5)
N1 C21 C22 114.3(3)
C3 C4 C5 119.5(5)
C22 C27 C26 119.9(5)
C14 C15 C16 119.3(5)
C15 C14 C13 119.9(5)
C17 C16 C15 121.0(5)
C25 C24 C23 120.4(6)
C25 C26 C27 120.5(5)

loop_
_geom_bond_atom_site_label_1
_geom_bond_atom_site_label_2
_geom_bond_distance
C25 C24 1.342(9)
C25 C26 1.344(9)
C18 C19 1.522(7)
O1 C9 1.232(5)
N1 C9 1.365(6)
N1 C8 1.473(5)
N1 C21 1.475(6)
N2 C1 1.424(5)
N2 C11 1.460(5)
C12 C17 1.378(6)
C12 C13 1.391(6)
C12 C11 1.522(6)
C1 C2 1.377(6)
C1 C6 1.407(6)
C9 C10 1.519(6)
C10 C19 1.542(6)
C10 C11 1.567(5)
C2 C3 1.385(6)
C6 C5 1.383(6)
C6 C7 1.517(6)
C22 C23 1.364(6)
C22 C27 1.374(6)
C22 C21 1.495(6)
C17 C16 1.369(6)
C8 C7 1.529(6)
C23 C24 1.402(7)
C19 C20 1.522(6)
C13 C14 1.380(7)
C5 C4 1.375(7)
C3 C4 1.374(7)
C27 C26 1.409(9)
C15 C14 1.361(7)
C15 C16 1.376(7)
